data_7048112
loop_
_publ_author_name
'Kumar, Prashant'
'Griffiths, Kieran'
'Anson, Christopher E.'
'Powell, Annie K.'
'Kostakis, George E.'

_publ_section_title
;
 A tetranuclear CuDy coordination cluster as a Suzuki (C-C) coupling
 reaction promoter.
;
_journal_issue 48
_journal_name_full 'Dalton transactions (Cambridge, England : 2003)'
_journal_page_first 17202
_journal_page_last 17205
_journal_paper_doi 10.1039/c8dt04371j
_journal_volume 47
_journal_year 2018
_chemical_formula_moiety 'C60 H50 Cu2 Dy2 N8 O18, 2(C2 H3 N)'
_chemical_formula_sum 'C64 H56 Cu2 Dy2 N10 O18'
_chemical_formula_weight 1705.26
_space_group_crystal_system orthorhombic
_space_group_IT_number 61
_space_group_name_Hall '-P 2ac 2ab'
_space_group_name_H-M_alt 'P b c a'
_symmetry_space_group_name_Hall '-P 2ac 2ab'
_symmetry_space_group_name_H-M 'P b c a'
_atom_sites_solution_hydrogens geom
_audit_creation_date 2018-03-19
_audit_creation_method
;
Olex2 1.2
(compiled 2017.08.10 svn.r3458 for OlexSys, GUI svn.r5381)
;
_audit_update_record
;
2018-11-14 deposited with the CCDC.
2018-11-15 downloaded from the CCDC.
;
_cell_angle_alpha 90
_cell_angle_beta 90
_cell_angle_gamma 90
_cell_formula_units_Z 4
_cell_length_a 14.0995(4)
_cell_length_b 16.9713(6)
_cell_length_c 25.9304(8)
_cell_measurement_reflns_used 5038
_cell_measurement_temperature 173
_cell_measurement_theta_max 61.8480
_cell_measurement_theta_min 4.4040
_cell_volume 6204.8(3)
_computing_cell_refinement
;
CrysAlisPro, Agilent Technologies,
Version 1.171.37.34i (release 04-08-2014 CrysAlis171 .NET)
(compiled Aug  4 2014,14:34:23)
;
_computing_data_collection
;
CrysAlisPro, Agilent Technologies,
Version 1.171.37.34i (release 04-08-2014 CrysAlis171 .NET)
(compiled Aug  4 2014,14:34:23)
;
_computing_data_reduction
;
CrysAlisPro, Agilent Technologies,
Version 1.171.37.34i (release 04-08-2014 CrysAlis171 .NET)
(compiled Aug  4 2014,14:34:23)
;
_computing_molecular_graphics 'Olex2 (Dolomanov et al., 2009)'
_computing_publication_material 'Olex2 (Dolomanov et al., 2009)'
_computing_structure_refinement 'ShelXL (Sheldrick, 2015)'
_computing_structure_solution 'ShelXT (Sheldrick, 2015)'
_diffrn_ambient_temperature 173
_diffrn_detector 'CCD plate'
_diffrn_detector_area_resol_mean 16.1033
_diffrn_detector_type Eos
_diffrn_measured_fraction_theta_full 0.867
_diffrn_measured_fraction_theta_max 0.993
_diffrn_measurement_details
;
#__ type_ start__ end____ width___ exp.time_
  1 omega  -94.00  -63.00   1.0000   35.0000
omega____ theta____ kappa____ phi______ frames
    -      -34.9931 -178.0000 -150.0000 31

#__ type_ start__ end____ width___ exp.time_
  2 omega  -89.00  -64.00   1.0000   35.0000
omega____ theta____ kappa____ phi______ frames
    -      -34.9931 -178.0000    0.0000 25

#__ type_ start__ end____ width___ exp.time_
  3 omega   -5.00  104.00   1.0000   35.0000
omega____ theta____ kappa____ phi______ frames
    -       34.9931   19.0000  120.0000 109

#__ type_ start__ end____ width___ exp.time_
  4 omega   19.00   49.00   1.0000   35.0000
omega____ theta____ kappa____ phi______ frames
    -       90.5000  -30.0000    0.0000 30

#__ type_ start__ end____ width___ exp.time_
  5 omega   31.00   62.00   1.0000   35.0000
omega____ theta____ kappa____ phi______ frames
    -       90.5000  -95.0000 -180.0000 31

#__ type_ start__ end____ width___ exp.time_
  6 omega   19.00   69.00   1.0000   35.0000
omega____ theta____ kappa____ phi______ frames
    -       90.5000  -45.0000 -150.0000 50

#__ type_ start__ end____ width___ exp.time_
  7 omega   18.00   55.00   1.0000   35.0000
omega____ theta____ kappa____ phi______ frames
    -       90.5000  -30.0000   90.0000 37

#__ type_ start__ end____ width___ exp.time_
  8 omega   41.00  101.00   1.0000   35.0000
omega____ theta____ kappa____ phi______ frames
    -       90.5000  -61.0000   60.0000 60

#__ type_ start__ end____ width___ exp.time_
  9 omega   51.00   77.00   1.0000   35.0000
omega____ theta____ kappa____ phi______ frames
    -       90.5000  -45.0000 -120.0000 26

#__ type_ start__ end____ width___ exp.time_
 10 omega   40.00   65.00   1.0000   35.0000
omega____ theta____ kappa____ phi______ frames
    -       90.5000  -95.0000 -120.0000 25

#__ type_ start__ end____ width___ exp.time_
 11 omega   62.00  103.00   1.0000   35.0000
omega____ theta____ kappa____ phi______ frames
    -       90.5000   77.0000   60.0000 41

#__ type_ start__ end____ width___ exp.time_
 12 omega  111.00  161.00   1.0000   35.0000
omega____ theta____ kappa____ phi______ frames
    -       90.5000   77.0000   60.0000 50

#__ type_ start__ end____ width___ exp.time_
 13 omega   34.00   60.00   1.0000   35.0000
omega____ theta____ kappa____ phi______ frames
    -       90.5000  -30.0000  150.0000 26

#__ type_ start__ end____ width___ exp.time_
 14 omega   26.00   75.00   1.0000   35.0000
omega____ theta____ kappa____ phi______ frames
    -       90.5000  -95.0000    0.0000 49

#__ type_ start__ end____ width___ exp.time_
 15 omega   25.00   50.00   1.0000   35.0000
omega____ theta____ kappa____ phi______ frames
    -       90.5000  -45.0000 -180.0000 25

#__ type_ start__ end____ width___ exp.time_
 16 omega  111.00  137.00   1.0000   35.0000
omega____ theta____ kappa____ phi______ frames
    -       90.5000  111.0000  150.0000 26

#__ type_ start__ end____ width___ exp.time_
 17 omega   39.00   64.00   1.0000   35.0000
omega____ theta____ kappa____ phi______ frames
    -       90.5000  -61.0000    0.0000 25

#__ type_ start__ end____ width___ exp.time_
 18 omega   22.00   49.00   1.0000   35.0000
omega____ theta____ kappa____ phi______ frames
    -       90.5000  -45.0000  150.0000 27
;
_diffrn_measurement_device 'four-circle diffractometer'
_diffrn_measurement_device_type 'Xcalibur, Eos, Gemini ultra'
_diffrn_measurement_method '\w scans'
_diffrn_orient_matrix_UB_11 -0.0904718000
_diffrn_orient_matrix_UB_12 0.0488086000
_diffrn_orient_matrix_UB_13 -0.0094060000
_diffrn_orient_matrix_UB_21 -0.0353724000
_diffrn_orient_matrix_UB_22 -0.0626304000
_diffrn_orient_matrix_UB_23 -0.0384630000
_diffrn_orient_matrix_UB_31 -0.0499684000
_diffrn_orient_matrix_UB_32 -0.0439977000
_diffrn_orient_matrix_UB_33 0.0443070000
_diffrn_radiation_monochromator mirror
_diffrn_radiation_probe x-ray
_diffrn_radiation_type CuK\a
_diffrn_radiation_wavelength 1.54184
_diffrn_reflns_av_R_equivalents 0.0932
_diffrn_reflns_av_unetI/netI 0.0757
_diffrn_reflns_Laue_measured_fraction_full 0.867
_diffrn_reflns_Laue_measured_fraction_max 0.993
_diffrn_reflns_limit_h_max 15
_diffrn_reflns_limit_h_min -16
_diffrn_reflns_limit_k_max 16
_diffrn_reflns_limit_k_min -19
_diffrn_reflns_limit_l_max 29
_diffrn_reflns_limit_l_min -16
_diffrn_reflns_number 18688
_diffrn_reflns_point_group_measured_fraction_full 0.867
_diffrn_reflns_point_group_measured_fraction_max 0.993
_diffrn_reflns_theta_full 67.684
_diffrn_reflns_theta_max 62.170
_diffrn_reflns_theta_min 4.633
_diffrn_source 'sealed X-ray tube'
_diffrn_source_type 'Enhance Ultra (Cu) X-ray Source'
_exptl_absorpt_coefficient_mu 14.139
_exptl_absorpt_correction_T_max 1.00000
_exptl_absorpt_correction_T_min 0.18325
_exptl_absorpt_correction_type multi-scan
_exptl_absorpt_process_details
;
CrysAlisPro, Agilent Technologies,
Version 1.171.37.34i (release 04-08-2014 CrysAlis171 .NET)
(compiled Aug  4 2014,14:34:23)
Empirical absorption correction using spherical harmonics,
 implemented in SCALE3 ABSPACK scaling algorithm.
;
_exptl_crystal_colour green
_exptl_crystal_colour_primary green
_exptl_crystal_density_diffrn 1.825
_exptl_crystal_description block
_exptl_crystal_F_000 3376
_exptl_crystal_size_max 0.21
_exptl_crystal_size_mid 0.13
_exptl_crystal_size_min 0.08
_refine_diff_density_max 0.869
_refine_diff_density_min -1.008
_refine_diff_density_rms 0.134
_refine_ls_extinction_method none
_refine_ls_goodness_of_fit_ref 1.045
_refine_ls_hydrogen_treatment constr
_refine_ls_matrix_type full
_refine_ls_number_parameters 437
_refine_ls_number_reflns 4867
_refine_ls_number_restraints 0
_refine_ls_restrained_S_all 1.045
_refine_ls_R_factor_all 0.0767
_refine_ls_R_factor_gt 0.0522
_refine_ls_shift/su_max 0.001
_refine_ls_shift/su_mean 0.000
_refine_ls_structure_factor_coef Fsqd
_refine_ls_weighting_details 'w=1/[\s^2^(Fo^2^)+(0.0549P)^2^] where P=(Fo^2^+2Fc^2^)/3'
_refine_ls_weighting_scheme calc
_refine_ls_wR_factor_gt 0.1183
_refine_ls_wR_factor_ref 0.1350
_reflns_Friedel_coverage 0.000
_reflns_number_gt 3473
_reflns_number_total 4867
_reflns_threshold_expression 'I > 2\s(I)'
_cod_data_source_file c8dt04371j2.cif
_cod_data_source_block kg0512062015
_cod_depositor_comments 'Adding full bibliography for 7048112.cif.'
_cod_database_code 7048112
_shelxl_version_number 2014-1
_chemical_oxdiff_formula Cu2Dy2C80H100N12O18
_shelx_space_group_comment
;
The symmetry employed for this shelxl refinement is uniquely defined
by the following loop, which should always be used as a source of
symmetry information in preference to the above space-group names.
They are only intended as comments.
;
_shelx_estimated_absorpt_t_max 0.398
_shelx_estimated_absorpt_t_min 0.155
_reflns_odcompleteness_completeness 88.31
_reflns_odcompleteness_iscentric 1
_reflns_odcompleteness_theta 66.97
_olex2_refinement_description
;
1. Fixed Uiso
 At 1.2 times of:
  All C(H) groups
 At 1.5 times of:
  All C(H,H,H) groups
2.a Aromatic/amide H refined with riding coordinates:
 C00C(H00C), C00H(H00H), C00J(H00J), C00M(H00M), C00P(H00P), C00T(H00T),
 C00V(H00V), C00W(H00W), C00X(H00X), C00Y(H00Y), C012(H012), C013(H013),
 C016(H016), C017(H017), C018(H018), C01A(H01G)
2.b Idealised Me refined as rotating group:
 C00O(H00A,H00B,H00D), C010(H01A,H01B,H01C), C014(H01D,H01E,H01F), C01B(H01H,
 H01I,H01J)
;
_olex2_submission_special_instructions 'No special instructions were received'

loop_
_space_group_symop_operation_xyz
'x, y, z'
'-x+1/2, -y, z+1/2'
'-x, y+1/2, -z+1/2'
'x+1/2, -y+1/2, -z'
'-x, -y, -z'
'x-1/2, y, -z-1/2'
'x, -y-1/2, z-1/2'
'-x-1/2, y-1/2, z'

loop_
_atom_site_label
_atom_site_type_symbol
_atom_site_fract_x
_atom_site_fract_y
_atom_site_fract_z
_atom_site_U_iso_or_equiv
_atom_site_adp_type
_atom_site_occupancy
_atom_site_site_symmetry_order
_atom_site_calc_flag
_atom_site_refinement_flags_posn
Dy1 Dy 0.64517(3) 1.00179(2) 0.58609(2) 0.02964(17) Uani 1 1 d .
Cu1 Cu 0.56774(7) 0.92976(5) 0.47074(3) 0.0294(3) Uani 1 1 d .
O5 O 0.5881(3) 0.8949(3) 0.54088(15) 0.0322(11) Uani 1 1 d .
O3 O 0.5991(3) 1.0329(3) 0.50202(15) 0.0314(10) Uani 1 1 d .
O4 O 0.5941(3) 0.8861(3) 0.63936(16) 0.0375(12) Uani 1 1 d .
O6 O 0.5134(3) 0.9572(3) 0.40268(15) 0.0312(10) Uani 1 1 d .
O7 O 0.8077(4) 1.0109(3) 0.5521(2) 0.0443(13) Uani 1 1 d .
O1 O 0.6967(4) 1.0519(4) 0.76007(18) 0.0606(16) Uani 1 1 d .
O9 O 0.9108(4) 0.9159(3) 0.5533(2) 0.0586(15) Uani 1 1 d .
O2 O 0.6822(4) 1.0518(3) 0.65942(16) 0.0423(12) Uani 1 1 d .
N2 N 0.5527(4) 0.8216(3) 0.4469(2) 0.0310(13) Uani 1 1 d .
C00C C 0.6803(5) 1.1979(4) 0.5989(3) 0.0341(16) Uani 1 1 d .
H00C H 0.6833 1.2493 0.5845 0.041 Uiso 1 1 calc R
O8 O 0.7746(4) 0.9039(3) 0.5925(2) 0.0474(13) Uani 1 1 d .
C00E C 0.5331(5) 0.8957(4) 0.3708(2) 0.0323(16) Uani 1 1 d .
N1 N 0.6724(4) 1.1411(3) 0.5666(2) 0.0307(13) Uani 1 1 d .
C00G C 0.6755(5) 1.1568(4) 0.5121(2) 0.0312(15) Uani 1 1 d .
C00H C 0.5452(5) 0.7586(4) 0.4747(3) 0.0342(16) Uani 1 1 d .
H00H H 0.5350 0.7101 0.4573 0.041 Uiso 1 1 calc R
N3 N 0.7360(5) 0.9300(4) 0.4411(2) 0.0434(15) Uani 1 1 d .
C00J C 0.6790(5) 1.1772(4) 0.4056(3) 0.0368(17) Uani 1 1 d .
H00J H 0.6808 1.1839 0.3693 0.044 Uiso 1 1 calc R
C00K C 0.7993(6) 0.9719(5) 0.4400(3) 0.0396(18) Uani 1 1 d .
N00L N 0.8339(4) 0.9430(4) 0.5654(2) 0.0390(15) Uani 1 1 d .
C00M C 0.7137(5) 1.2254(4) 0.4904(3) 0.0368(17) Uani 1 1 d .
H00M H 0.7388 1.2656 0.5119 0.044 Uiso 1 1 calc R
C00N C 0.6390(4) 1.0986(4) 0.4803(2) 0.0278(15) Uani 1 1 d .
C00O C 0.5892(6) 0.8850(5) 0.6950(2) 0.048(2) Uani 1 1 d .
H00A H 0.6325 0.8447 0.7084 0.072 Uiso 1 1 calc GR
H00B H 0.5242 0.8728 0.7058 0.072 Uiso 1 1 calc GR
H00D H 0.6075 0.9367 0.7085 0.072 Uiso 1 1 calc GR
C00P C 0.6401(5) 1.1095(4) 0.4267(2) 0.0321(16) Uani 1 1 d .
H00P H 0.6140 1.0702 0.4048 0.039 Uiso 1 1 calc R
C00Q C 0.5723(5) 0.8235(4) 0.5600(3) 0.0310(15) Uani 1 1 d .
C00S C 0.6937(6) 1.1251(5) 0.7372(3) 0.048(2) Uani 1 1 d .
C00T C 0.5325(5) 0.9041(5) 0.3173(2) 0.0402(18) Uani 1 1 d .
H00T H 0.5214 0.9543 0.3023 0.048 Uiso 1 1 calc R
C00U C 0.5756(5) 0.8160(4) 0.6145(3) 0.0346(16) Uani 1 1 d .
C00V C 0.5686(5) 0.7554(5) 0.3607(3) 0.0441(19) Uani 1 1 d .
H00V H 0.5821 0.7053 0.3753 0.053 Uiso 1 1 calc R
C00W C 0.6874(6) 1.2651(5) 0.6821(3) 0.046(2) Uani 1 1 d .
H00W H 0.6858 1.3134 0.6636 0.055 Uiso 1 1 calc R
C00X C 0.5660(5) 0.7661(5) 0.3079(3) 0.051(2) Uani 1 1 d .
H00X H 0.5768 0.7221 0.2860 0.061 Uiso 1 1 calc R
C00Y C 0.6964(6) 1.1949(5) 0.7622(3) 0.054(2) Uani 1 1 d .
H00Y H 0.7016 1.1955 0.7988 0.065 Uiso 1 1 calc R
C00Z C 0.5507(4) 0.8213(4) 0.3922(2) 0.0305(15) Uani 1 1 d .
C010 C 0.7087(7) 1.0508(6) 0.8150(3) 0.067(3) Uani 1 1 d .
H01A H 0.6524 1.0733 0.8316 0.100 Uiso 1 1 calc GR
H01B H 0.7646 1.0820 0.8244 0.100 Uiso 1 1 calc GR
H01C H 0.7174 0.9964 0.8267 0.100 Uiso 1 1 calc GR
N4 N 1.0337(9) 0.9294(7) 0.6815(4) 0.108(3) Uani 1 1 d .
C012 C 0.5412(6) 0.6786(5) 0.6077(3) 0.055(2) Uani 1 1 d .
H012 H 0.5307 0.6292 0.6238 0.066 Uiso 1 1 calc R
C013 C 0.5607(5) 0.7439(4) 0.6377(3) 0.0466(19) Uani 1 1 d .
H013 H 0.5639 0.7392 0.6741 0.056 Uiso 1 1 calc R
C014 C 0.8781(7) 1.0258(6) 0.4387(3) 0.061(2) Uani 1 1 d .
H01D H 0.9319 1.0028 0.4573 0.092 Uiso 1 1 calc GR
H01E H 0.8597 1.0755 0.4551 0.092 Uiso 1 1 calc GR
H01F H 0.8963 1.0357 0.4028 0.092 Uiso 1 1 calc GR
C015 C 0.5512(5) 0.7569(4) 0.5304(3) 0.0349(16) Uani 1 1 d .
C016 C 0.7148(5) 1.2343(4) 0.4375(3) 0.0361(17) Uani 1 1 d .
H016 H 0.7407 1.2809 0.4230 0.043 Uiso 1 1 calc R
C017 C 0.5483(5) 0.8387(5) 0.2860(3) 0.048(2) Uani 1 1 d .
H017 H 0.5468 0.8441 0.2495 0.057 Uiso 1 1 calc R
C018 C 0.6917(6) 1.2661(5) 0.7352(3) 0.056(2) Uani 1 1 d .
H018 H 0.6915 1.3148 0.7533 0.067 Uiso 1 1 calc R
C019 C 0.9578(9) 0.9568(7) 0.6915(4) 0.075(3) Uani 1 1 d .
C01A C 0.5368(6) 0.6840(4) 0.5543(3) 0.0456(19) Uani 1 1 d .
H01G H 0.5240 0.6384 0.5342 0.055 Uiso 1 1 calc R
C01B C 0.8720(9) 0.9849(7) 0.7042(6) 0.109(5) Uani 1 1 d .
H01H H 0.8792 1.0282 0.7289 0.164 Uiso 1 1 calc GR
H01I H 0.8341 0.9427 0.7199 0.164 Uiso 1 1 calc GR
H01J H 0.8399 1.0042 0.6732 0.164 Uiso 1 1 calc GR
C1 C 0.6885(5) 1.1216(5) 0.6813(3) 0.0431(19) Uani 1 1 d .
C3 C 0.6853(5) 1.1936(4) 0.6551(3) 0.0370(17) Uani 1 1 d .

loop_
_atom_site_aniso_label
_atom_site_aniso_U_11
_atom_site_aniso_U_22
_atom_site_aniso_U_33
_atom_site_aniso_U_23
_atom_site_aniso_U_13
_atom_site_aniso_U_12
Dy1 0.0361(3) 0.0266(3) 0.0262(2) -0.00104(17) -0.00145(16) -0.0014(2)
Cu1 0.0373(6) 0.0249(5) 0.0259(4) -0.0027(4) -0.0005(4) -0.0026(5)
O5 0.044(3) 0.026(2) 0.027(2) 0.0010(19) -0.0005(19) -0.006(2)
O3 0.041(3) 0.026(2) 0.027(2) -0.003(2) 0.000(2) -0.008(2)
O4 0.054(3) 0.031(3) 0.028(2) 0.001(2) 0.003(2) -0.005(2)
O6 0.035(3) 0.030(3) 0.028(2) 0.000(2) 0.003(2) -0.001(2)
O7 0.045(3) 0.034(3) 0.054(3) 0.003(2) 0.006(3) 0.002(3)
O1 0.087(4) 0.070(4) 0.025(2) -0.003(3) -0.010(3) -0.005(4)
O9 0.039(3) 0.063(4) 0.073(4) -0.004(3) 0.004(3) 0.013(3)
O2 0.060(3) 0.039(3) 0.028(2) 0.000(2) -0.002(2) -0.001(3)
N2 0.028(3) 0.025(3) 0.040(3) -0.003(3) 0.001(2) -0.002(3)
C00C 0.034(4) 0.029(4) 0.040(4) -0.002(3) 0.002(3) -0.004(3)
O8 0.041(3) 0.037(3) 0.064(3) 0.013(3) 0.005(3) 0.006(3)
C00E 0.027(4) 0.031(4) 0.039(4) -0.007(3) 0.005(3) 0.003(3)
N1 0.034(3) 0.028(3) 0.030(3) -0.004(3) -0.003(2) -0.005(3)
C00G 0.037(4) 0.025(4) 0.031(3) 0.000(3) 0.000(3) 0.006(3)
C00H 0.033(4) 0.021(4) 0.048(4) -0.005(3) 0.005(3) -0.003(3)
N3 0.042(4) 0.037(4) 0.051(4) -0.007(3) 0.002(3) 0.001(4)
C00J 0.043(4) 0.034(4) 0.033(4) 0.004(3) 0.001(3) -0.005(4)
C00K 0.041(5) 0.042(5) 0.036(4) -0.002(3) 0.006(3) 0.000(4)
N00L 0.038(4) 0.039(4) 0.040(3) -0.010(3) -0.006(3) 0.004(3)
C00M 0.038(4) 0.025(4) 0.048(4) 0.000(3) 0.000(3) -0.006(3)
C00N 0.023(3) 0.023(4) 0.037(4) -0.002(3) 0.003(3) 0.000(3)
C00O 0.072(6) 0.045(5) 0.027(3) 0.002(3) 0.005(4) 0.002(4)
C00P 0.040(4) 0.023(4) 0.033(3) -0.006(3) -0.002(3) -0.001(3)
C00Q 0.027(4) 0.027(4) 0.040(4) 0.005(3) 0.000(3) 0.000(3)
C00S 0.053(5) 0.061(6) 0.028(4) 0.000(4) -0.005(3) -0.008(5)
C00T 0.039(4) 0.051(5) 0.031(4) -0.004(3) 0.004(3) 0.001(4)
C00U 0.032(4) 0.029(4) 0.043(4) 0.002(3) 0.001(3) 0.008(3)
C00V 0.041(4) 0.035(4) 0.056(5) -0.018(4) 0.001(4) -0.001(4)
C00W 0.057(5) 0.042(5) 0.039(4) -0.012(4) -0.002(4) -0.012(4)
C00X 0.054(5) 0.061(6) 0.039(4) -0.029(4) 0.007(4) -0.004(5)
C00Y 0.055(5) 0.064(6) 0.043(4) -0.017(4) 0.002(4) -0.012(5)
C00Z 0.029(4) 0.031(4) 0.032(3) -0.010(3) 0.001(3) -0.002(3)
C010 0.073(6) 0.096(8) 0.031(4) 0.007(4) -0.004(4) -0.005(6)
N4 0.123(9) 0.104(9) 0.098(7) 0.000(7) 0.010(7) -0.025(8)
C012 0.076(6) 0.030(4) 0.059(5) 0.012(4) 0.000(4) -0.001(4)
C013 0.056(5) 0.040(5) 0.044(4) 0.007(4) 0.001(4) 0.000(4)
C014 0.066(6) 0.068(6) 0.049(5) -0.003(5) -0.001(4) -0.022(5)
C015 0.036(4) 0.024(4) 0.045(4) 0.002(3) 0.003(3) -0.003(3)
C016 0.035(4) 0.033(4) 0.041(4) 0.008(3) 0.007(3) -0.006(3)
C017 0.052(5) 0.062(6) 0.029(4) -0.012(4) 0.000(3) -0.001(5)
C018 0.066(6) 0.053(6) 0.049(5) -0.024(4) 0.003(4) -0.022(5)
C019 0.084(8) 0.080(8) 0.060(6) -0.010(6) -0.003(6) -0.002(7)
C01A 0.056(5) 0.028(4) 0.053(5) 0.000(4) -0.002(4) -0.001(4)
C01B 0.101(10) 0.096(10) 0.131(12) -0.058(9) -0.032(9) 0.026(8)
C1 0.041(5) 0.046(5) 0.042(4) -0.004(4) 0.004(3) -0.010(4)
C3 0.032(4) 0.039(4) 0.040(4) -0.006(3) -0.002(3) -0.012(4)

loop_
_atom_type_symbol
_atom_type_description
_atom_type_scat_dispersion_real
_atom_type_scat_dispersion_imag
_atom_type_scat_source
C C 0.0181 0.0091 'International Tables Vol C Tables 4.2.6.8 and 6.1.1.4'
H H 0.0000 0.0000 'International Tables Vol C Tables 4.2.6.8 and 6.1.1.4'
Cu Cu -1.9646 0.5888 'International Tables Vol C Tables 4.2.6.8 and 6.1.1.4'
Dy Dy -9.8046 9.8477 'International Tables Vol C Tables 4.2.6.8 and 6.1.1.4'
N N 0.0311 0.0180 'International Tables Vol C Tables 4.2.6.8 and 6.1.1.4'
O O 0.0492 0.0322 'International Tables Vol C Tables 4.2.6.8 and 6.1.1.4'

loop_
_geom_angle_atom_site_label_1
_geom_angle_atom_site_label_2
_geom_angle_atom_site_label_3
_geom_angle
_geom_angle_site_symmetry_1
_geom_angle_site_symmetry_3
O5 Dy1 Cu1 32.89(10) . .
O5 Dy1 O3 66.80(15) . .
O5 Dy1 O4 64.11(14) . .
O5 Dy1 O6 87.94(16) . 5_676
O5 Dy1 O7 101.09(16) . .
O5 Dy1 O8 76.30(17) . .
O5 Dy1 N1 135.26(16) . .
O5 Dy1 N00L 87.44(16) . .
O3 Dy1 Cu1 34.23(11) . .
O3 Dy1 O4 127.70(15) . .
O3 Dy1 O6 77.59(15) . 5_676
O3 Dy1 O7 84.86(17) . .
O3 Dy1 O8 114.84(16) . .
O3 Dy1 N1 68.47(16) . .
O3 Dy1 N00L 99.24(16) . .
O4 Dy1 Cu1 96.35(10) . .
O4 Dy1 N00L 95.54(18) . .
O6 Dy1 Cu1 84.87(10) 5_676 .
O6 Dy1 O4 83.72(16) 5_676 .
O6 Dy1 O7 155.28(16) 5_676 .
O6 Dy1 O8 152.72(16) 5_676 .
O6 Dy1 N1 83.64(17) 5_676 .
O6 Dy1 N00L 175.16(15) 5_676 .
O7 Dy1 Cu1 90.36(13) . .
O7 Dy1 O4 120.95(17) . .
O7 Dy1 O8 51.62(16) . .
O7 Dy1 N00L 25.59(16) . .
O2 Dy1 Cu1 175.11(14) . .
O2 Dy1 O5 147.82(17) . .
O2 Dy1 O3 143.65(17) . .
O2 Dy1 O4 83.76(16) . .
O2 Dy1 O6 90.28(17) . 5_676
O2 Dy1 O7 93.78(19) . .
O2 Dy1 O8 91.48(19) . .
O2 Dy1 N1 76.28(17) . .
O2 Dy1 N00L 94.39(18) . .
O8 Dy1 Cu1 93.13(13) . .
O8 Dy1 O4 69.43(16) . .
O8 Dy1 N00L 26.11(17) . .
N1 Dy1 Cu1 102.45(12) . .
N1 Dy1 O4 156.25(16) . .
N1 Dy1 O7 73.71(17) . .
N1 Dy1 O8 123.16(18) . .
N1 Dy1 N00L 98.66(19) . .
N00L Dy1 Cu1 90.47(11) . .
O5 Cu1 Dy1 40.33(13) . .
O5 Cu1 O3 81.50(18) . .
O5 Cu1 O6 165.43(19) . .
O5 Cu1 N2 91.5(2) . .
O5 Cu1 N3 98.6(2) . .
O3 Cu1 Dy1 41.59(12) . .
O3 Cu1 O6 104.10(18) . .
O3 Cu1 N3 85.0(2) . .
O6 Cu1 Dy1 145.22(13) . .
O6 Cu1 N3 95.32(19) . .
N2 Cu1 Dy1 130.59(16) . .
N2 Cu1 O3 170.9(2) . .
N2 Cu1 O6 84.1(2) . .
N2 Cu1 N3 90.4(2) . .
N3 Cu1 Dy1 88.01(14) . .
Cu1 O5 Dy1 106.79(19) . .
C00Q O5 Dy1 125.9(4) . .
C00Q O5 Cu1 127.3(4) . .
Cu1 O3 Dy1 104.18(18) . .
C00N O3 Dy1 116.9(4) . .
C00N O3 Cu1 130.1(4) . .
C00O O4 Dy1 125.1(4) . .
C00U O4 Dy1 118.2(4) . .
C00U O4 C00O 116.6(5) . .
Cu1 O6 Dy1 109.02(18) . 5_676
C00E O6 Dy1 119.6(4) . 5_676
C00E O6 Cu1 106.4(4) . .
N00L O7 Dy1 96.8(4) . .
C00S O1 C010 116.2(7) . .
C1 O2 Dy1 138.9(5) . .
C00H N2 Cu1 127.6(5) . .
C00H N2 C00Z 123.6(6) . .
C00Z N2 Cu1 108.8(4) . .
N1 C00C H00C 115.9 . .
N1 C00C C3 128.2(7) . .
C3 C00C H00C 115.9 . .
N00L O8 Dy1 95.6(4) . .
O6 C00E C00T 121.6(6) . .
O6 C00E C00Z 119.2(6) . .
C00T C00E C00Z 119.1(6) . .
C00C N1 Dy1 127.2(5) . .
C00C N1 C00G 120.0(6) . .
C00G N1 Dy1 112.7(4) . .
C00M C00G N1 124.1(6) . .
C00N C00G N1 116.2(6) . .
C00N C00G C00M 119.7(6) . .
N2 C00H H00H 117.7 . .
N2 C00H C015 124.6(6) . .
C015 C00H H00H 117.7 . .
C00K N3 Cu1 138.8(6) . .
C00P C00J H00J 120.2 . .
C016 C00J H00J 120.2 . .
C016 C00J C00P 119.6(6) . .
N3 C00K C014 179.0(9) . .
O7 N00L Dy1 57.6(3) . .
O7 N00L O8 115.7(6) . .
O9 N00L Dy1 175.1(5) . .
O9 N00L O7 122.5(7) . .
O9 N00L O8 121.8(7) . .
O8 N00L Dy1 58.3(3) . .
C00G C00M H00M 120.1 . .
C016 C00M C00G 119.7(7) . .
C016 C00M H00M 120.1 . .
O3 C00N C00G 119.3(5) . .
O3 C00N C00P 121.2(6) . .
C00G C00N C00P 119.5(6) . .
O4 C00O H00A 109.5 . .
O4 C00O H00B 109.5 . .
O4 C00O H00D 109.5 . .
H00A C00O H00B 109.5 . .
H00A C00O H00D 109.5 . .
H00B C00O H00D 109.5 . .
C00J C00P C00N 120.3(6) . .
C00J C00P H00P 119.9 . .
C00N C00P H00P 119.9 . .
O5 C00Q C00U 116.6(6) . .
O5 C00Q C015 124.6(6) . .
C015 C00Q C00U 118.7(6) . .
O1 C00S C1 113.2(7) . .
C00Y C00S O1 125.6(7) . .
C00Y C00S C1 121.2(8) . .
C00E C00T H00T 120.1 . .
C00E C00T C017 119.8(7) . .
C017 C00T H00T 120.1 . .
O4 C00U C00Q 113.2(6) . .
O4 C00U C013 126.2(6) . .
C013 C00U C00Q 120.6(7) . .
C00X C00V H00V 121.1 . .
C00X C00V C00Z 117.7(8) . .
C00Z C00V H00V 121.1 . .
C018 C00W H00W 119.6 . .
C018 C00W C3 120.8(8) . .
C3 C00W H00W 119.6 . .
C00V C00X H00X 119.0 . .
C017 C00X C00V 122.0(7) . .
C017 C00X H00X 119.0 . .
C00S C00Y H00Y 119.5 . .
C00S C00Y C018 121.0(7) . .
C018 C00Y H00Y 119.5 . .
C00E C00Z N2 113.3(6) . .
C00E C00Z C00V 121.3(6) . .
C00V C00Z N2 125.3(7) . .
O1 C010 H01A 109.5 . .
O1 C010 H01B 109.5 . .
O1 C010 H01C 109.5 . .
H01A C010 H01B 109.5 . .
H01A C010 H01C 109.5 . .
H01B C010 H01C 109.5 . .
C013 C012 H012 119.4 . .
C013 C012 C01A 121.2(7) . .
C01A C012 H012 119.4 . .
C00U C013 C012 119.7(7) . .
C00U C013 H013 120.1 . .
C012 C013 H013 120.1 . .
C00K C014 H01D 109.5 . .
C00K C014 H01E 109.5 . .
C00K C014 H01F 109.5 . .
H01D C014 H01E 109.5 . .
H01D C014 H01F 109.5 . .
H01E C014 H01F 109.5 . .
C00Q C015 C00H 122.9(6) . .
C00Q C015 C01A 120.1(6) . .
C01A C015 C00H 116.9(6) . .
C00J C016 C00M 121.2(7) . .
C00J C016 H016 119.4 . .
C00M C016 H016 119.4 . .
C00T C017 H017 120.0 . .
C00X C017 C00T 120.0(7) . .
C00X C017 H017 120.0 . .
C00W C018 C00Y 119.4(8) . .
C00W C018 H018 120.3 . .
C00Y C018 H018 120.3 . .
N4 C019 C01B 177.4(14) . .
C012 C01A C015 119.6(7) . .
C012 C01A H01G 120.2 . .
C015 C01A H01G 120.2 . .
C019 C01B H01H 109.5 . .
C019 C01B H01I 109.5 . .
C019 C01B H01J 109.5 . .
H01H C01B H01I 109.5 . .
H01H C01B H01J 109.5 . .
H01I C01B H01J 109.5 . .
O2 C1 C00S 118.1(7) . .
O2 C1 C3 125.1(6) . .
C3 C1 C00S 116.7(7) . .
C00W C3 C00C 117.2(7) . .
C1 C3 C00C 122.0(7) . .
C1 C3 C00W 120.9(7) . .

loop_
_geom_bond_atom_site_label_1
_geom_bond_atom_site_label_2
_geom_bond_distance
_geom_bond_site_symmetry_2
Dy1 Cu1 3.4105(9) .
Dy1 O5 2.305(4) .
Dy1 O3 2.335(4) .
Dy1 O4 2.506(4) .
Dy1 O6 2.360(4) 5_676
Dy1 O7 2.460(5) .
Dy1 O2 2.147(4) .
Dy1 O8 2.473(5) .
Dy1 N1 2.448(6) .
Dy1 N00L 2.893(6) .
Cu1 O5 1.934(4) .
Cu1 O3 1.979(4) .
Cu1 O6 1.980(4) .
Cu1 N2 1.948(5) .
Cu1 N3 2.494(7) .
O5 C00Q 1.327(8) .
O3 C00N 1.371(8) .
O4 C00O 1.445(8) .
O4 C00U 1.378(8) .
O6 Dy1 2.360(4) 5_676
O6 C00E 1.360(8) .
O7 N00L 1.258(7) .
O1 C00S 1.378(10) .
O1 C010 1.435(9) .
O9 N00L 1.218(7) .
O2 C1 1.316(9) .
N2 C00H 1.294(8) .
N2 C00Z 1.420(9) .
C00C H00C 0.9500 .
C00C N1 1.282(9) .
C00C C3 1.460(10) .
O8 N00L 1.279(8) .
C00E C00T 1.394(9) .
C00E C00Z 1.400(10) .
N1 C00G 1.438(8) .
C00G C00M 1.401(9) .
C00G C00N 1.386(9) .
C00H H00H 0.9500 .
C00H C015 1.446(10) .
N3 C00K 1.141(9) .
C00J H00J 0.9500 .
C00J C00P 1.386(10) .
C00J C016 1.372(10) .
C00K C014 1.439(13) .
C00M H00M 0.9500 .
C00M C016 1.378(10) .
C00N C00P 1.403(9) .
C00O H00A 0.9800 .
C00O H00B 0.9800 .
C00O H00D 0.9800 .
C00P H00P 0.9500 .
C00Q C00U 1.419(10) .
C00Q C015 1.399(9) .
C00S C00Y 1.351(11) .
C00S C1 1.453(10) .
C00T H00T 0.9500 .
C00T C017 1.395(10) .
C00U C013 1.379(10) .
C00V H00V 0.9500 .
C00V C00X 1.383(11) .
C00V C00Z 1.407(9) .
C00W H00W 0.9500 .
C00W C018 1.379(11) .
C00W C3 1.402(10) .
C00X H00X 0.9500 .
C00X C017 1.379(11) .
C00Y H00Y 0.9500 .
C00Y C018 1.399(12) .
C010 H01A 0.9800 .
C010 H01B 0.9800 .
C010 H01C 0.9800 .
N4 C019 1.195(14) .
C012 H012 0.9500 .
C012 C013 1.381(11) .
C012 C01A 1.387(11) .
C013 H013 0.9500 .
C014 H01D 0.9800 .
C014 H01E 0.9800 .
C014 H01F 0.9800 .
C015 C01A 1.399(10) .
C016 H016 0.9500 .
C017 H017 0.9500 .
C018 H018 0.9500 .
C019 C01B 1.341(16) .
C01A H01G 0.9500 .
C01B H01H 0.9800 .
C01B H01I 0.9800 .
C01B H01J 0.9800 .
C1 C3 1.399(10) .

loop_
_geom_torsion_atom_site_label_1
_geom_torsion_atom_site_label_2
_geom_torsion_atom_site_label_3
_geom_torsion_atom_site_label_4
_geom_torsion
_geom_torsion_site_symmetry_1
Dy1 O5 C00Q C00U 11.2(8) .
Dy1 O5 C00Q C015 -170.0(5) .
Dy1 O3 C00N C00G -22.5(7) .
Dy1 O3 C00N C00P 160.2(5) .
Dy1 O4 C00U C00Q -10.6(7) .
Dy1 O4 C00U C013 169.7(6) .
Dy1 O6 C00E C00T 76.6(7) 5_676
Dy1 O6 C00E C00Z -100.9(6) 5_676
Dy1 O7 N00L O9 174.2(6) .
Dy1 O7 N00L O8 -5.7(6) .
Dy1 O2 C1 C00S 164.1(5) .
Dy1 O2 C1 C3 -12.1(12) .
Dy1 O8 N00L O7 5.7(6) .
Dy1 O8 N00L O9 -174.3(5) .
Dy1 N1 C00G C00M -162.6(5) .
Dy1 N1 C00G C00N 16.3(7) .
Cu1 O5 C00Q C00U -168.5(4) .
Cu1 O5 C00Q C015 10.3(9) .
Cu1 O3 C00N C00G -164.3(5) .
Cu1 O3 C00N C00P 18.4(9) .
Cu1 O6 C00E C00T -159.5(6) .
Cu1 O6 C00E C00Z 23.0(7) .
Cu1 N2 C00H C015 -3.1(10) .
Cu1 N2 C00Z C00E -16.9(7) .
Cu1 N2 C00Z C00V 160.2(6) .
O5 C00Q C00U O4 0.7(9) .
O5 C00Q C00U C013 -179.5(6) .
O5 C00Q C015 C00H 0.6(11) .
O5 C00Q C015 C01A 179.2(7) .
O3 C00N C00P C00J 178.6(6) .
O4 C00U C013 C012 178.9(7) .
O6 C00E C00T C017 -176.7(6) .
O6 C00E C00Z N2 -4.6(9) .
O6 C00E C00Z C00V 178.2(6) .
O1 C00S C00Y C018 -179.1(8) .
O1 C00S C1 O2 3.5(11) .
O1 C00S C1 C3 -180.0(7) .
O2 C1 C3 C00C -3.9(12) .
O2 C1 C3 C00W 176.4(7) .
N2 C00H C015 C00Q -4.4(11) .
N2 C00H C015 C01A 176.9(7) .
C00C N1 C00G C00M 19.6(10) .
C00C N1 C00G C00N -161.4(6) .
C00E C00T C017 C00X -1.2(11) .
N1 C00C C3 C00W -175.7(7) .
N1 C00C C3 C1 4.6(12) .
N1 C00G C00M C016 178.9(6) .
N1 C00G C00N O3 3.0(9) .
N1 C00G C00N C00P -179.6(6) .
C00G C00M C016 C00J 0.0(11) .
C00G C00N C00P C00J 1.3(10) .
C00H N2 C00Z C00E 163.0(6) .
C00H N2 C00Z C00V -20.0(10) .
C00H C015 C01A C012 -179.7(7) .
C00M C00G C00N O3 -178.0(6) .
C00M C00G C00N C00P -0.6(10) .
C00N C00G C00M C016 0.0(10) .
C00O O4 C00U C00Q 173.9(6) .
C00O O4 C00U C013 -5.8(10) .
C00P C00J C016 C00M 0.7(11) .
C00Q C00U C013 C012 -0.8(11) .
C00Q C015 C01A C012 1.6(11) .
C00S C00Y C018 C00W -2.2(13) .
C00S C1 C3 C00C 179.8(6) .
C00S C1 C3 C00W 0.2(11) .
C00T C00E C00Z N2 177.8(6) .
C00T C00E C00Z C00V 0.6(10) .
C00U C00Q C015 C00H 179.4(6) .
C00U C00Q C015 C01A -2.0(10) .
C00V C00X C017 C00T 0.2(12) .
C00X C00V C00Z N2 -178.4(6) .
C00X C00V C00Z C00E -1.5(10) .
C00Y C00S C1 O2 -177.3(7) .
C00Y C00S C1 C3 -0.8(12) .
C00Z N2 C00H C015 177.1(6) .
C00Z C00E C00T C017 0.8(11) .
C00Z C00V C00X C017 1.1(12) .
C010 O1 C00S C00Y -3.5(12) .
C010 O1 C00S C1 175.7(7) .
C013 C012 C01A C015 -0.7(13) .
C015 C00Q C00U O4 -178.1(6) .
C015 C00Q C00U C013 1.7(10) .
C016 C00J C00P C00N -1.3(11) .
C018 C00W C3 C00C 179.7(7) .
C018 C00W C3 C1 -0.6(12) .
C01A C012 C013 C00U 0.4(13) .
C1 C00S C00Y C018 1.8(13) .
C3 C00C N1 Dy1 7.1(11) .
C3 C00C N1 C00G -175.5(6) .
C3 C00W C018 C00Y 1.6(13) .
